data_7037979
loop_
_publ_author_name
'Nyamato, George S.'
'Ojwach, Stephen O.'
'Akerman, Matthew P.'

_publ_section_title
;
 Ethylene oligomerization studies by nickel(ii) complexes chelated by
 (amino)pyridine ligands: experimental and density functional theory
 studies.
;
_journal_issue 8
_journal_name_full 'Dalton transactions (Cambridge, England : 2003)'
_journal_page_first 3407
_journal_page_last 3416
_journal_paper_doi 10.1039/c5dt04667j
_journal_volume 45
_journal_year 2016
_chemical_formula_moiety 'C16 H24 N4 Ni O2, 2(Br), 2(H2 O)'
_chemical_formula_sum 'C16 H28 Br2 N4 Ni O4'
_chemical_formula_weight 558.91
_space_group_crystal_system triclinic
_space_group_IT_number 2
_space_group_name_Hall '-P 1'
_space_group_name_H-M_alt 'P -1'
_symmetry_space_group_name_Hall '-P 1'
_symmetry_space_group_name_H-M 'P -1'
_atom_sites_solution_hydrogens mixed
_audit_creation_method SHELXL-2014/7
_audit_update_record
;
2015-11-10 deposited with the CCDC.
2016-01-14 downloaded from the CCDC.
;
_cell_angle_alpha 109.596(2)
_cell_angle_beta 98.327(2)
_cell_angle_gamma 101.729(2)
_cell_formula_units_Z 1
_cell_length_a 8.1950(4)
_cell_length_b 8.3725(4)
_cell_length_c 8.9081(4)
_cell_measurement_reflns_used 2119
_cell_measurement_temperature 100(2)
_cell_measurement_theta_max 26.1
_cell_measurement_theta_min 2.5
_cell_volume 548.55(5)
_computing_cell_refinement 'SAINT-Plus (Bruker, 2012)'
_computing_data_collection 'APEX2 (Bruker, 2012)'
_computing_data_reduction 'SAINT-Plus (Bruker, 2012)'
_computing_molecular_graphics 'WinGX (Farrugia, 2012)'
_computing_structure_refinement 'SHELXL-2014/7 (Sheldrick, 2014)'
_computing_structure_solution 'SHELXL-2014/7 (Sheldrick, 2014)'
_diffrn_ambient_temperature 100(2)
_diffrn_measured_fraction_theta_full 0.978
_diffrn_measured_fraction_theta_max 0.975
_diffrn_measurement_device_type 'Bruker APEXII CCD'
_diffrn_measurement_method '\w and \f-scans'
_diffrn_radiation_type MoK\a
_diffrn_radiation_wavelength 0.71073
_diffrn_reflns_av_R_equivalents 0.0242
_diffrn_reflns_av_unetI/netI 0.0233
_diffrn_reflns_laue_measured_fraction_full 0.978
_diffrn_reflns_laue_measured_fraction_max 0.975
_diffrn_reflns_limit_h_max 10
_diffrn_reflns_limit_h_min -10
_diffrn_reflns_limit_k_max 8
_diffrn_reflns_limit_k_min -10
_diffrn_reflns_limit_l_max 10
_diffrn_reflns_limit_l_min -10
_diffrn_reflns_number 7914
_diffrn_reflns_point_group_measured_fraction_full 0.978
_diffrn_reflns_point_group_measured_fraction_max 0.975
_diffrn_reflns_theta_full 25.242
_diffrn_reflns_theta_max 26.087
_diffrn_reflns_theta_min 2.494
_diffrn_source 'Incoatec microsource'
_exptl_absorpt_coefficient_mu 4.554
_exptl_absorpt_correction_T_max 0.6947
_exptl_absorpt_correction_T_min 0.2570
_exptl_absorpt_correction_type multi-scan
_exptl_absorpt_process_details 'SADABS, Bruker 2012'
_exptl_crystal_colour green
_exptl_crystal_density_diffrn 1.692
_exptl_crystal_description needle
_exptl_crystal_F_000 282
_exptl_crystal_size_max 0.190
_exptl_crystal_size_mid 0.080
_exptl_crystal_size_min 0.040
_refine_diff_density_max 0.626
_refine_diff_density_min -0.594
_refine_diff_density_rms 0.083
_refine_ls_extinction_method none
_refine_ls_goodness_of_fit_ref 1.091
_refine_ls_hydrogen_treatment mixed
_refine_ls_matrix_type full
_refine_ls_number_parameters 140
_refine_ls_number_reflns 2119
_refine_ls_number_restraints 0
_refine_ls_restrained_S_all 1.091
_refine_ls_R_factor_all 0.0272
_refine_ls_R_factor_gt 0.0240
_refine_ls_shift/su_max 0.000
_refine_ls_shift/su_mean 0.000
_refine_ls_structure_factor_coef Fsqd
_refine_ls_weighting_details 'w=1/[\s^2^(Fo^2^)+(0.0338P)^2^+0.3159P] where P=(Fo^2^+2Fc^2^)/3'
_refine_ls_weighting_scheme calc
_refine_ls_wR_factor_gt 0.0616
_refine_ls_wR_factor_ref 0.0629
_reflns_Friedel_coverage 0.000
_reflns_number_gt 1955
_reflns_number_total 2119
_reflns_threshold_expression 'I > 2\s(I)'
_cod_data_source_file c5dt04667j2.cif
_cod_data_source_block shelx
_cod_depositor_comments 'Adding full bibliography for 7037978--7037979.cif.'
_cod_database_code 7037979
_shelx_shelxl_version_number 2014/7
_shelx_space_group_comment
;
The symmetry employed for this shelxl refinement is uniquely defined
by the following loop, which should always be used as a source of
symmetry information in preference to the above space-group names.
They are only intended as comments.
;
_shelx_estimated_absorpt_t_min 0.478
_shelx_estimated_absorpt_t_max 0.839

loop_
_space_group_symop_operation_xyz
'x, y, z'
'-x, -y, -z'

loop_
_atom_site_label
_atom_site_type_symbol
_atom_site_fract_x
_atom_site_fract_y
_atom_site_fract_z
_atom_site_U_iso_or_equiv
_atom_site_adp_type
_atom_site_occupancy
_atom_site_site_symmetry_order
_atom_site_calc_flag
_atom_site_refinement_flags_posn
_atom_site_refinement_flags_adp
_atom_site_refinement_flags_occupancy
Br2 Br 0.28354(3) 0.31066(3) 0.07519(3) 0.02125(10) Uani 1 1 d . . .
Ni1 Ni 0.0000 0.0000 0.5000 0.01230(11) Uani 1 2 d S . P
O1W O 0.5161(2) 0.7253(3) 0.2221(2) 0.0250(4) Uani 1 1 d . . .
C1 C 0.1988(3) -0.1360(3) 0.7303(3) 0.0183(5) Uani 1 1 d . . .
H1 H 0.1898 -0.0373 0.8176 0.022 Uiso 1 1 calc R U .
O1 O -0.2409(2) -0.1507(2) 0.5001(2) 0.0182(4) Uani 1 1 d . . .
N2 N 0.0217(2) -0.1619(3) 0.2727(2) 0.0148(4) Uani 1 1 d . . .
N1 N 0.1233(2) -0.1632(3) 0.5755(2) 0.0151(4) Uani 1 1 d . . .
C8 C -0.3094(3) -0.0457(3) 0.6267(3) 0.0209(5) Uani 1 1 d . . .
H8A H -0.3975 -0.1224 0.6559 0.025 Uiso 1 1 calc R U .
H8B H -0.3628 0.0340 0.5885 0.025 Uiso 1 1 calc R U .
C7 C 0.1621(3) -0.0598(3) 0.2268(3) 0.0205(5) Uani 1 1 d . . .
H7B H 0.1187 0.0207 0.1818 0.025 Uiso 1 1 calc R U .
H7A H 0.2026 -0.1413 0.1407 0.025 Uiso 1 1 calc R U .
C6 C 0.0490(3) -0.3279(3) 0.2816(3) 0.0191(5) Uani 1 1 d . . .
H6B H 0.1201 -0.3724 0.2048 0.023 Uiso 1 1 calc R U .
H6A H -0.0629 -0.4172 0.2472 0.023 Uiso 1 1 calc R U .
C5 C 0.1365(3) -0.3029(3) 0.4531(3) 0.0154(5) Uani 1 1 d . . .
C2 C 0.2889(3) -0.2466(3) 0.7665(3) 0.0196(5) Uani 1 1 d . . .
H2 H 0.3419 -0.2233 0.8765 0.024 Uiso 1 1 calc R U .
C3 C 0.3006(3) -0.3915(3) 0.6399(3) 0.0210(5) Uani 1 1 d . . .
H3 H 0.3617 -0.4692 0.6620 0.025 Uiso 1 1 calc R U .
C4 C 0.2221(3) -0.4220(3) 0.4803(3) 0.0201(5) Uani 1 1 d . . .
H4 H 0.2265 -0.5219 0.3915 0.024 Uiso 1 1 calc R U .
H2W H 0.556(6) 0.716(6) 0.144(5) 0.070(14) Uiso 1 1 d . . .
H1W H 0.453(5) 0.621(5) 0.190(4) 0.042(10) Uiso 1 1 d . . .
H101 H -0.062(3) -0.193(3) 0.197(3) 0.013(6) Uiso 1 1 d . . .
H102 H -0.303(4) -0.177(4) 0.428(4) 0.022(8) Uiso 1 1 d . . .

loop_
_atom_site_aniso_label
_atom_site_aniso_U_11
_atom_site_aniso_U_22
_atom_site_aniso_U_33
_atom_site_aniso_U_23
_atom_site_aniso_U_13
_atom_site_aniso_U_12
Br2 0.02186(14) 0.02072(16) 0.01692(14) 0.00502(10) 0.00141(9) 0.00247(11)
Ni1 0.0115(2) 0.0112(2) 0.0144(2) 0.00533(17) 0.00297(15) 0.00263(16)
O1W 0.0210(9) 0.0228(11) 0.0243(10) 0.0033(8) 0.0045(8) 0.0016(9)
C1 0.0185(11) 0.0161(13) 0.0183(11) 0.0059(10) 0.0036(9) 0.0025(10)
O1 0.0152(8) 0.0170(9) 0.0192(9) 0.0051(7) 0.0030(7) 0.0014(7)
N2 0.0121(9) 0.0154(11) 0.0156(10) 0.0055(8) 0.0013(8) 0.0027(8)
N1 0.0143(9) 0.0134(10) 0.0179(10) 0.0069(8) 0.0042(7) 0.0024(8)
C8 0.0164(11) 0.0221(14) 0.0232(12) 0.0080(10) 0.0071(9) 0.0021(10)
C7 0.0207(12) 0.0225(14) 0.0200(12) 0.0096(11) 0.0077(10) 0.0048(11)
C6 0.0225(12) 0.0147(12) 0.0180(12) 0.0040(10) 0.0026(9) 0.0058(10)
C5 0.0138(10) 0.0120(12) 0.0193(11) 0.0058(9) 0.0046(9) 0.0010(9)
C2 0.0193(12) 0.0222(13) 0.0212(12) 0.0133(11) 0.0043(9) 0.0053(10)
C3 0.0192(12) 0.0206(13) 0.0299(13) 0.0154(11) 0.0071(10) 0.0086(11)
C4 0.0219(12) 0.0154(13) 0.0244(12) 0.0076(10) 0.0076(10) 0.0060(10)

loop_
_atom_type_symbol
_atom_type_description
_atom_type_scat_dispersion_real
_atom_type_scat_dispersion_imag
_atom_type_scat_source
C C 0.0033 0.0016 'International Tables Vol C Tables 4.2.6.8 and 6.1.1.4'
H H 0.0000 0.0000 'International Tables Vol C Tables 4.2.6.8 and 6.1.1.4'
N N 0.0061 0.0033 'International Tables Vol C Tables 4.2.6.8 and 6.1.1.4'
O O 0.0106 0.0060 'International Tables Vol C Tables 4.2.6.8 and 6.1.1.4'
Ni Ni 0.3393 1.1124 'International Tables Vol C Tables 4.2.6.8 and 6.1.1.4'
Br Br -0.2901 2.4595 'International Tables Vol C Tables 4.2.6.8 and 6.1.1.4'

loop_
_geom_angle_atom_site_label_1
_geom_angle_atom_site_label_2
_geom_angle_atom_site_label_3
_geom_angle
_geom_angle_site_symmetry_1
_geom_angle_site_symmetry_3
N1 Ni1 N1 180.0 2_556 .
N1 Ni1 N2 98.71(7) 2_556 .
N1 Ni1 N2 81.29(7) . .
N1 Ni1 N2 81.29(7) 2_556 2_556
N1 Ni1 N2 98.71(7) . 2_556
N2 Ni1 N2 180.0 . 2_556
N1 Ni1 O1 91.06(7) 2_556 2_556
N1 Ni1 O1 88.94(7) . 2_556
N2 Ni1 O1 82.50(7) . 2_556
N2 Ni1 O1 97.50(7) 2_556 2_556
N1 Ni1 O1 88.94(7) 2_556 .
N1 Ni1 O1 91.06(7) . .
N2 Ni1 O1 97.50(7) . .
N2 Ni1 O1 82.50(7) 2_556 .
O1 Ni1 O1 180.0 2_556 .
H2W O1W H1W 99(4) . .
N1 C1 C2 122.3(2) . .
N1 C1 H1 118.8 . .
C2 C1 H1 118.8 . .
C8 O1 Ni1 109.28(14) . .
C8 O1 H102 105(2) . .
Ni1 O1 H102 115(3) . .
C6 N2 C7 113.99(18) . .
C6 N2 Ni1 109.61(14) . .
C7 N2 Ni1 107.02(15) . .
C6 N2 H101 104.8(18) . .
C7 N2 H101 105.5(18) . .
Ni1 N2 H101 116.0(18) . .
C5 N1 C1 118.44(19) . .
C5 N1 Ni1 114.51(14) . .
C1 N1 Ni1 126.89(16) . .
O1 C8 C7 107.26(19) . 2_556
O1 C8 H8A 110.3 . .
C7 C8 H8A 110.3 2_556 .
O1 C8 H8B 110.3 . .
C7 C8 H8B 110.3 2_556 .
H8A C8 H8B 108.5 . .
N2 C7 C8 110.85(19) . 2_556
N2 C7 H7B 109.5 . .
C8 C7 H7B 109.5 2_556 .
N2 C7 H7A 109.5 . .
C8 C7 H7A 109.5 2_556 .
H7B C7 H7A 108.1 . .
N2 C6 C5 111.81(19) . .
N2 C6 H6B 109.3 . .
C5 C6 H6B 109.3 . .
N2 C6 H6A 109.3 . .
C5 C6 H6A 109.3 . .
H6B C6 H6A 107.9 . .
N1 C5 C4 122.5(2) . .
N1 C5 C6 116.3(2) . .
C4 C5 C6 121.2(2) . .
C3 C2 C1 119.0(2) . .
C3 C2 H2 120.5 . .
C1 C2 H2 120.5 . .
C2 C3 C4 119.2(2) . .
C2 C3 H3 120.4 . .
C4 C3 H3 120.4 . .
C3 C4 C5 118.5(2) . .
C3 C4 H4 120.8 . .
C5 C4 H4 120.8 . .

loop_
_geom_bond_atom_site_label_1
_geom_bond_atom_site_label_2
_geom_bond_distance
_geom_bond_site_symmetry_2
Ni1 N1 2.0792(18) 2_556
Ni1 N1 2.0792(18) .
Ni1 N2 2.0806(19) .
Ni1 N2 2.0806(19) 2_556
Ni1 O1 2.1161(17) 2_556
Ni1 O1 2.1161(17) .
O1W H2W 0.80(5) .
O1W H1W 0.85(4) .
C1 N1 1.349(3) .
C1 C2 1.384(3) .
C1 H1 0.9500 .
O1 C8 1.442(3) .
O1 H102 0.70(3) .
N2 C6 1.477(3) .
N2 C7 1.481(3) .
N2 H101 0.82(3) .
N1 C5 1.341(3) .
C8 C7 1.509(3) 2_556
C8 H8A 0.9900 .
C8 H8B 0.9900 .
C7 C8 1.509(3) 2_556
C7 H7B 0.9900 .
C7 H7A 0.9900 .
C6 C5 1.516(3) .
C6 H6B 0.9900 .
C6 H6A 0.9900 .
C5 C4 1.394(3) .
C2 C3 1.383(4) .
C2 H2 0.9500 .
C3 C4 1.388(3) .
C3 H3 0.9500 .
C4 H4 0.9500 .

loop_
_geom_torsion_atom_site_label_1
_geom_torsion_atom_site_label_2
_geom_torsion_atom_site_label_3
_geom_torsion_atom_site_label_4
_geom_torsion
_geom_torsion_site_symmetry_4
C2 C1 N1 C5 0.1(3) .
C2 C1 N1 Ni1 -175.03(17) .
Ni1 O1 C8 C7 -39.5(2) 2_556
C6 N2 C7 C8 -81.0(2) 2_556
Ni1 N2 C7 C8 40.4(2) 2_556
C7 N2 C6 C5 92.3(2) .
Ni1 N2 C6 C5 -27.6(2) .
C1 N1 C5 C4 1.3(3) .
Ni1 N1 C5 C4 176.98(17) .
C1 N1 C5 C6 179.8(2) .
Ni1 N1 C5 C6 -4.5(2) .
N2 C6 C5 N1 21.8(3) .
N2 C6 C5 C4 -159.6(2) .
N1 C1 C2 C3 -0.8(4) .
C1 C2 C3 C4 0.1(4) .
C2 C3 C4 C5 1.2(4) .
N1 C5 C4 C3 -1.9(4) .
C6 C5 C4 C3 179.6(2) .
